data_4104381
loop_
_publ_author_name
'Gerrit W. Fester'
'J\"org Wagler'
'Erica Brendler'
'Uwe B\"ohme'
'Daniela Gerlach'
'Edwin Kroke'

_publ_contact_author
;Uwe B\"ohme 
 Institut f\"ur Anorganische Chemie  
 Technische Universit\"at Bergakademie Freiberg
 Leipziger Str. 29 
 09596 Freiberg 
 Bundesrepublik Deutschland
;
_publ_contact_author_fax '03731 39-4058 '
_publ_contact_author_phone '03731 39-2050 '
_publ_section_title
;
 Octahedral HSiCl3 and HSiCl2Me Adducts with Pyridines
;
_journal_name_full 'Journal of the American Chemical Society'
_journal_page_first 6855
_journal_page_last 6864
_journal_paper_doi 10.1021/ja901053w
_journal_volume 131
_journal_year 2009
_chemical_formula_moiety 'C15 H24 Cl2 N4 Si'
_chemical_formula_sum 'C15 H24 Cl2 N4 Si'
_chemical_formula_weight 359.37
_chemical_name_systematic
;
   Bis-(4-dimethylaminopyridine)methylhydridodichlorosilane
;
_space_group_IT_number 2
_symmetry_cell_setting triclinic
_symmetry_space_group_name_Hall '-P 1'
_symmetry_space_group_name_H-M 'P -1'
_atom_sites_solution_hydrogens geom
_atom_sites_solution_primary direct
_atom_sites_solution_secondary difmap
_audit_creation_method SHELXL-97
_cell_angle_alpha 80.006(2)
_cell_angle_beta 65.544(2)
_cell_angle_gamma 79.592(2)
_cell_formula_units_Z 2
_cell_length_a 9.1395(3)
_cell_length_b 9.9123(4)
_cell_length_c 10.7813(4)
_cell_measurement_reflns_used 7577
_cell_measurement_temperature 90(2)
_cell_measurement_theta_max 33.00
_cell_measurement_theta_min 2.47
_cell_volume 869.12(6)
_computing_cell_refinement 'Bruker SMART'
_computing_data_collection 'Bruker SMART'
_computing_data_reduction 'Bruker SAINT'
_computing_molecular_graphics 'ORTEP32 (Farugia)'
_computing_publication_material 'Ciftab (Sheldrick)'
_computing_structure_refinement 'SHELXL-97 (Sheldrick, 1997)'
_computing_structure_solution 'SHELXS-97 (Sheldrick, 1990)'
_diffrn_ambient_temperature 90(2)
_diffrn_measured_fraction_theta_full 0.985
_diffrn_measured_fraction_theta_max 0.985
_diffrn_measurement_device_type 'CCD area detector'
_diffrn_measurement_method 'phi and omega scans'
_diffrn_radiation_monochromator graphite
_diffrn_radiation_source 'fine-focus sealed tube'
_diffrn_radiation_type MoK\a
_diffrn_radiation_wavelength 0.71073
_diffrn_reflns_av_R_equivalents 0.0242
_diffrn_reflns_av_sigmaI/netI 0.0341
_diffrn_reflns_limit_h_max 14
_diffrn_reflns_limit_h_min -14
_diffrn_reflns_limit_k_max 12
_diffrn_reflns_limit_k_min -15
_diffrn_reflns_limit_l_max 14
_diffrn_reflns_limit_l_min -16
_diffrn_reflns_number 20399
_diffrn_reflns_theta_full 33.00
_diffrn_reflns_theta_max 33.00
_diffrn_reflns_theta_min 2.47
_exptl_absorpt_coefficient_mu 0.445
_exptl_absorpt_correction_T_max 0.9163
_exptl_absorpt_correction_T_min 0.8547
_exptl_absorpt_correction_type multi-scan
_exptl_absorpt_process_details SADABS
_exptl_crystal_colour white
_exptl_crystal_density_diffrn 1.373
_exptl_crystal_density_method 'not measured'
_exptl_crystal_description Polyhedron
_exptl_crystal_F_000 380
_exptl_crystal_size_max 0.20
_exptl_crystal_size_mid 0.20
_exptl_crystal_size_min 0.20
_refine_diff_density_max 0.555
_refine_diff_density_min -0.259
_refine_diff_density_rms 0.078
_refine_ls_extinction_method none
_refine_ls_goodness_of_fit_ref 1.111
_refine_ls_hydrogen_treatment mixed
_refine_ls_matrix_type full
_refine_ls_number_parameters 208
_refine_ls_number_reflns 6445
_refine_ls_number_restraints 0
_refine_ls_restrained_S_all 1.111
_refine_ls_R_factor_all 0.0533
_refine_ls_R_factor_gt 0.0361
_refine_ls_shift/su_max 0.002
_refine_ls_shift/su_mean 0.000
_refine_ls_structure_factor_coef Fsqd
_refine_ls_weighting_details 'calc w=1/[\s^2^(Fo^2^)+(0.0557P)^2^+0.0383P] where P=(Fo^2^+2Fc^2^)/3'
_refine_ls_weighting_scheme calc
_refine_ls_wR_factor_gt 0.0986
_refine_ls_wR_factor_ref 0.1049
_reflns_number_gt 5000
_reflns_number_total 6445
_reflns_threshold_expression >2sigma(I)
_cod_data_source_file ja901053w_si_004.cif
_cod_data_source_block 3g
_cod_original_sg_symbol_Hall -P1
_cod_database_code 4104381

loop_
_symmetry_equiv_pos_as_xyz
'x, y, z'
'-x, -y, -z'

loop_
_atom_site_label
_atom_site_type_symbol
_atom_site_fract_x
_atom_site_fract_y
_atom_site_fract_z
_atom_site_U_iso_or_equiv
_atom_site_adp_type
_atom_site_occupancy
_atom_site_symmetry_multiplicity
_atom_site_calc_flag
_atom_site_refinement_flags
Si1 Si 0.75515(4) 0.73034(3) 0.25735(3) 0.01265(8) Uani 1 1 d .
Cl1 Cl 1.01257(3) 0.74541(3) 0.09902(3) 0.01682(7) Uani 1 1 d .
Cl2 Cl 0.48264(3) 0.72765(3) 0.41580(3) 0.01587(7) Uani 1 1 d .
H1A H 0.7080(16) 0.8736(15) 0.2327(14) 0.022(4) Uiso 1 1 d .
C15 C 0.79271(14) 0.53871(12) 0.31033(12) 0.0152(2) Uani 1 1 d .
H15A H 0.9075 0.5056 0.2624 0.023 Uiso 1 1 calc R
H15B H 0.7265 0.4887 0.2864 0.023 Uiso 1 1 calc R
H15C H 0.7636 0.5229 0.4095 0.023 Uiso 1 1 calc R
N1 N 0.81471(11) 0.78237(10) 0.39851(10) 0.01346(19) Uani 1 1 d .
N2 N 0.92662(12) 0.90891(11) 0.69632(10) 0.0166(2) Uani 1 1 d .
N3 N 0.69083(12) 0.70050(10) 0.11088(10) 0.01369(19) Uani 1 1 d .
N4 N 0.54332(12) 0.65830(11) -0.19771(10) 0.0164(2) Uani 1 1 d .
C1 C 0.72916(14) 0.89164(12) 0.46730(12) 0.0142(2) Uani 1 1 d .
H1 H 0.6424 0.9412 0.4452 0.017 Uiso 1 1 calc R
C2 C 0.75994(14) 0.93530(12) 0.56690(12) 0.0149(2) Uani 1 1 d .
H2 H 0.6935 1.0115 0.6132 0.018 Uiso 1 1 calc R
C3 C 0.89068(14) 0.86697(12) 0.60113(12) 0.0137(2) Uani 1 1 d .
C4 C 0.98130(14) 0.75335(12) 0.52725(12) 0.0159(2) Uani 1 1 d .
H4 H 1.0707 0.7029 0.5449 0.019 Uiso 1 1 calc R
C5 C 0.93962(14) 0.71653(12) 0.43024(12) 0.0152(2) Uani 1 1 d .
H5 H 1.0025 0.6401 0.3825 0.018 Uiso 1 1 calc R
C6 C 0.82070(15) 1.01690(13) 0.77954(13) 0.0208(3) Uani 1 1 d .
H6A H 0.8037 1.0990 0.7195 0.031 Uiso 1 1 calc R
H6B H 0.8709 1.0403 0.8364 0.031 Uiso 1 1 calc R
H6C H 0.7163 0.9840 0.8387 0.031 Uiso 1 1 calc R
C7 C 1.05854(15) 0.83546(14) 0.73392(13) 0.0201(2) Uani 1 1 d .
H7A H 1.0241 0.7503 0.7931 0.030 Uiso 1 1 calc R
H7B H 1.0868 0.8941 0.7831 0.030 Uiso 1 1 calc R
H7C H 1.1532 0.8126 0.6508 0.030 Uiso 1 1 calc R
C8 C 0.75823(14) 0.59657(12) 0.03067(12) 0.0146(2) Uani 1 1 d .
H8 H 0.8417 0.5327 0.0458 0.017 Uiso 1 1 calc R
C9 C 0.71346(14) 0.57769(13) -0.07111(12) 0.0150(2) Uani 1 1 d .
H9 H 0.7655 0.5025 -0.1241 0.018 Uiso 1 1 calc R
C10 C 0.58926(14) 0.67058(12) -0.09712(12) 0.0140(2) Uani 1 1 d .
C11 C 0.51651(14) 0.77775(13) -0.01061(12) 0.0162(2) Uani 1 1 d .
H11 H 0.4302 0.8417 -0.0207 0.019 Uiso 1 1 calc R
C12 C 0.57131(14) 0.78852(12) 0.08763(12) 0.0157(2) Uani 1 1 d .
H12 H 0.5222 0.8624 0.1427 0.019 Uiso 1 1 calc R
C13 C 0.61593(15) 0.54378(14) -0.28140(13) 0.0200(3) Uani 1 1 d .
H13A H 0.7332 0.5461 -0.3278 0.030 Uiso 1 1 calc R
H13B H 0.5694 0.5521 -0.3499 0.030 Uiso 1 1 calc R
H13C H 0.5940 0.4563 -0.2226 0.030 Uiso 1 1 calc R
C14 C 0.41128(15) 0.75251(14) -0.21854(13) 0.0200(3) Uani 1 1 d .
H14A H 0.3100 0.7398 -0.1384 0.030 Uiso 1 1 calc R
H14B H 0.4007 0.7332 -0.3004 0.030 Uiso 1 1 calc R
H14C H 0.4343 0.8478 -0.2308 0.030 Uiso 1 1 calc R

loop_
_atom_site_aniso_label
_atom_site_aniso_U_11
_atom_site_aniso_U_22
_atom_site_aniso_U_33
_atom_site_aniso_U_23
_atom_site_aniso_U_13
_atom_site_aniso_U_12
Si1 0.01399(15) 0.01325(15) 0.01157(15) -0.00211(12) -0.00608(12) -0.00050(11)
Cl1 0.01529(13) 0.02189(15) 0.01319(13) -0.00340(11) -0.00434(10) -0.00378(10)
Cl2 0.01457(13) 0.01915(14) 0.01363(13) -0.00347(10) -0.00529(10) -0.00050(10)
C15 0.0164(5) 0.0149(5) 0.0153(5) -0.0028(4) -0.0078(4) 0.0002(4)
N1 0.0139(4) 0.0143(4) 0.0130(4) -0.0027(4) -0.0063(4) -0.0001(3)
N2 0.0172(5) 0.0192(5) 0.0162(5) -0.0054(4) -0.0083(4) -0.0012(4)
N3 0.0140(4) 0.0156(5) 0.0125(4) -0.0031(4) -0.0061(4) -0.0008(4)
N4 0.0160(5) 0.0219(5) 0.0137(5) -0.0047(4) -0.0076(4) -0.0017(4)
C1 0.0135(5) 0.0145(5) 0.0152(5) -0.0027(4) -0.0064(4) 0.0001(4)
C2 0.0155(5) 0.0136(5) 0.0151(5) -0.0042(4) -0.0050(4) -0.0005(4)
C3 0.0146(5) 0.0153(5) 0.0116(5) -0.0008(4) -0.0049(4) -0.0041(4)
C4 0.0161(5) 0.0175(5) 0.0149(5) -0.0028(4) -0.0079(4) 0.0014(4)
C5 0.0161(5) 0.0159(5) 0.0143(5) -0.0037(4) -0.0071(4) 0.0011(4)
C6 0.0212(6) 0.0236(6) 0.0197(6) -0.0099(5) -0.0071(5) -0.0028(5)
C7 0.0240(6) 0.0223(6) 0.0190(6) -0.0029(5) -0.0136(5) -0.0021(5)
C8 0.0133(5) 0.0167(5) 0.0141(5) -0.0030(4) -0.0057(4) -0.0011(4)
C9 0.0145(5) 0.0176(5) 0.0129(5) -0.0040(4) -0.0048(4) -0.0013(4)
C10 0.0137(5) 0.0177(5) 0.0106(5) -0.0009(4) -0.0040(4) -0.0047(4)
C11 0.0170(5) 0.0185(6) 0.0145(5) -0.0030(4) -0.0084(4) 0.0006(4)
C12 0.0170(5) 0.0156(5) 0.0144(5) -0.0030(4) -0.0067(4) 0.0006(4)
C13 0.0202(6) 0.0268(7) 0.0148(5) -0.0075(5) -0.0065(5) -0.0033(5)
C14 0.0172(6) 0.0290(7) 0.0159(5) -0.0025(5) -0.0092(5) -0.0016(5)

loop_
_atom_type_symbol
_atom_type_description
_atom_type_scat_dispersion_real
_atom_type_scat_dispersion_imag
_atom_type_scat_source
C C 0.0033 0.0016 'International Tables Vol C Tables 4.2.6.8 and 6.1.1.4'
H H 0.0000 0.0000 'International Tables Vol C Tables 4.2.6.8 and 6.1.1.4'
N N 0.0061 0.0033 'International Tables Vol C Tables 4.2.6.8 and 6.1.1.4'
Si Si 0.0817 0.0704 'International Tables Vol C Tables 4.2.6.8 and 6.1.1.4'
Cl Cl 0.1484 0.1585 'International Tables Vol C Tables 4.2.6.8 and 6.1.1.4'

loop_
_geom_angle_atom_site_label_1
_geom_angle_atom_site_label_2
_geom_angle_atom_site_label_3
_geom_angle
C15 Si1 N3 93.52(5)
C15 Si1 N1 92.80(5)
N3 Si1 N1 173.68(4)
C15 Si1 Cl1 94.75(4)
N3 Si1 Cl1 89.36(3)
N1 Si1 Cl1 90.28(3)
C15 Si1 Cl2 88.57(4)
N3 Si1 Cl2 89.48(3)
N1 Si1 Cl2 90.52(3)
Cl1 Si1 Cl2 176.548(18)
C15 Si1 H1A 172.7(5)
N3 Si1 H1A 88.0(6)
N1 Si1 H1A 85.7(6)
Cl1 Si1 H1A 92.4(5)
Cl2 Si1 H1A 84.3(5)
Si1 C15 H15A 109.5
Si1 C15 H15B 109.5
H15A C15 H15B 109.5
Si1 C15 H15C 109.5
H15A C15 H15C 109.5
H15B C15 H15C 109.5
C5 N1 C1 116.35(10)
C5 N1 Si1 124.10(8)
C1 N1 Si1 119.53(8)
C3 N2 C6 120.79(10)
C3 N2 C7 121.39(10)
C6 N2 C7 117.23(10)
C12 N3 C8 116.46(10)
C12 N3 Si1 118.96(8)
C8 N3 Si1 124.58(8)
C10 N4 C14 120.75(10)
C10 N4 C13 120.67(10)
C14 N4 C13 118.41(10)
N1 C1 C2 124.01(11)
N1 C1 H1 118.0
C2 C1 H1 118.0
C1 C2 C3 120.13(10)
C1 C2 H2 119.9
C3 C2 H2 119.9
N2 C3 C2 121.74(11)
N2 C3 C4 122.71(11)
C2 C3 C4 115.55(10)
C5 C4 C3 119.95(11)
C5 C4 H4 120.0
C3 C4 H4 120.0
N1 C5 C4 123.99(11)
N1 C5 H5 118.0
C4 C5 H5 118.0
N2 C6 H6A 109.5
N2 C6 H6B 109.5
H6A C6 H6B 109.5
N2 C6 H6C 109.5
H6A C6 H6C 109.5
H6B C6 H6C 109.5
N2 C7 H7A 109.5
N2 C7 H7B 109.5
H7A C7 H7B 109.5
N2 C7 H7C 109.5
H7A C7 H7C 109.5
H7B C7 H7C 109.5
N3 C8 C9 124.01(11)
N3 C8 H8 118.0
C9 C8 H8 118.0
C8 C9 C10 119.84(11)
C8 C9 H9 120.1
C10 C9 H9 120.1
N4 C10 C9 122.14(11)
N4 C10 C11 121.97(11)
C9 C10 C11 115.89(10)
C12 C11 C10 119.73(11)
C12 C11 H11 120.1
C10 C11 H11 120.1
N3 C12 C11 124.03(11)
N3 C12 H12 118.0
C11 C12 H12 118.0
N4 C13 H13A 109.5
N4 C13 H13B 109.5
H13A C13 H13B 109.5
N4 C13 H13C 109.5
H13A C13 H13C 109.5
H13B C13 H13C 109.5
N4 C14 H14A 109.5
N4 C14 H14B 109.5
H14A C14 H14B 109.5
N4 C14 H14C 109.5
H14A C14 H14C 109.5
H14B C14 H14C 109.5

loop_
_geom_bond_atom_site_label_1
_geom_bond_atom_site_label_2
_geom_bond_distance
Si1 C15 1.8980(12)
Si1 N3 1.9799(10)
Si1 N1 1.9846(10)
Si1 Cl1 2.2770(4)
Si1 Cl2 2.3680(4)
Si1 H1A 1.420(14)
C15 H15A 0.9800
C15 H15B 0.9800
C15 H15C 0.9800
N1 C5 1.3501(14)
N1 C1 1.3518(14)
N2 C3 1.3455(14)
N2 C6 1.4587(15)
N2 C7 1.4605(15)
N3 C12 1.3504(14)
N3 C8 1.3518(14)
N4 C10 1.3449(14)
N4 C14 1.4571(15)
N4 C13 1.4596(15)
C1 C2 1.3692(16)
C1 H1 0.9500
C2 C3 1.4172(16)
C2 H2 0.9500
C3 C4 1.4202(16)
C4 C5 1.3729(16)
C4 H4 0.9500
C5 H5 0.9500
C6 H6A 0.9800
C6 H6B 0.9800
C6 H6C 0.9800
C7 H7A 0.9800
C7 H7B 0.9800
C7 H7C 0.9800
C8 C9 1.3702(16)
C8 H8 0.9500
C9 C10 1.4182(16)
C9 H9 0.9500
C10 C11 1.4197(16)
C11 C12 1.3718(16)
C11 H11 0.9500
C12 H12 0.9500
C13 H13A 0.9800
C13 H13B 0.9800
C13 H13C 0.9800
C14 H14A 0.9800
C14 H14B 0.9800
C14 H14C 0.9800

loop_
_geom_torsion_atom_site_label_1
_geom_torsion_atom_site_label_2
_geom_torsion_atom_site_label_3
_geom_torsion_atom_site_label_4
_geom_torsion
C15 Si1 N1 C5 40.73(10)
Cl1 Si1 N1 C5 -54.04(9)
Cl2 Si1 N1 C5 129.32(9)
C15 Si1 N1 C1 -140.55(9)
Cl1 Si1 N1 C1 124.69(9)
Cl2 Si1 N1 C1 -51.96(9)
C15 Si1 N3 C12 143.32(9)
Cl1 Si1 N3 C12 -121.97(9)
Cl2 Si1 N3 C12 54.78(9)
C15 Si1 N3 C8 -36.53(10)
Cl1 Si1 N3 C8 58.19(9)
Cl2 Si1 N3 C8 -125.07(9)
C5 N1 C1 C2 -1.57(17)
Si1 N1 C1 C2 179.61(9)
N1 C1 C2 C3 1.60(19)
C6 N2 C3 C2 7.14(18)
C7 N2 C3 C2 178.16(11)
C6 N2 C3 C4 -173.68(11)
C7 N2 C3 C4 -2.66(18)
C1 C2 C3 N2 178.53(11)
C1 C2 C3 C4 -0.71(17)
N2 C3 C4 C5 -179.28(11)
C2 C3 C4 C5 -0.05(17)
C1 N1 C5 C4 0.75(18)
Si1 N1 C5 C4 179.51(9)
C3 C4 C5 N1 0.02(19)
C12 N3 C8 C9 0.69(17)
Si1 N3 C8 C9 -179.46(9)
N3 C8 C9 C10 -0.02(18)
C14 N4 C10 C9 177.76(11)
C13 N4 C10 C9 2.64(17)
C14 N4 C10 C11 -2.41(18)
C13 N4 C10 C11 -177.53(11)
C8 C9 C10 N4 178.54(11)
C8 C9 C10 C11 -1.30(17)
N4 C10 C11 C12 -177.87(11)
C9 C10 C11 C12 1.97(17)
C8 N3 C12 C11 0.05(17)
Si1 N3 C12 C11 -179.81(9)
C10 C11 C12 N3 -1.42(19)
